data_4512180
loop_
_publ_author_name
'Madura, Izabela D.'
'Czerwi\'nska, Karolina'
'So\/lda\'nska, Dominika'

_publ_section_title
;
 Hydrogen-Bonded Dimeric Synthon of Fluoro-Substituted Phenylboronic Acids
 versus Supramolecular Organization in Crystals
;
_journal_issue 11
_journal_name_full 'Crystal Growth &amp; Design'
_journal_page_first 5912
_journal_paper_doi 10.1021/cg501132d
_journal_volume 14
_journal_year 2014
_chemical_formula_moiety 'C6 H6 B F O2'
_chemical_formula_sum 'C6 H6 B F O2'
_chemical_formula_weight 139.92
_chemical_name_common 'o-fluorophenylboronic acid'
_chemical_name_systematic '2-fluorophenylboronic acid'
_space_group_crystal_system monoclinic
_space_group_IT_number 14
_space_group_name_Hall '-P 2ybc'
_space_group_name_H-M_alt 'P 1 21/c 1'
_symmetry_space_group_name_Hall '-P 2ybc'
_symmetry_space_group_name_H-M 'P 1 21/c 1'
_atom_sites_solution_hydrogens geom
_atom_sites_solution_primary direct
_atom_sites_solution_secondary difmap
_audit_creation_method
;
Olex2 1.2-beta
(compiled 2013.12.10 svn.r2850 for OlexSys, GUI svn.r4736)
;
_cell_angle_alpha 90.00
_cell_angle_beta 94.731(3)
_cell_angle_gamma 90.00
_cell_formula_units_Z 4
_cell_length_a 5.10172(16)
_cell_length_b 5.55660(17)
_cell_length_c 22.0587(7)
_cell_measurement_reflns_used 3919
_cell_measurement_temperature 100(2)
_cell_measurement_theta_max 66.8631
_cell_measurement_theta_min 4.0207
_cell_volume 623.19(3)
_computing_cell_refinement
;
CrysAlisPro, Oxford Diffraction Ltd.,
Version 1.171.33.52 (release 06-11-2009 CrysAlis171 .NET)
(compiled Nov  6 2009,16:24:50)
;
_computing_data_collection
;
CrysAlisPro, Oxford Diffraction Ltd.,
Version 1.171.33.52 (release 06-11-2009 CrysAlis171 .NET)
(compiled Nov  6 2009,16:24:50)
;
_computing_data_reduction
;
CrysAlisPro, Oxford Diffraction Ltd.,
Version 1.171.33.52 (release 06-11-2009 CrysAlis171 .NET)
(compiled Nov  6 2009,16:24:50)
;
_computing_molecular_graphics 'Olex2 (Dolomanov et al., 2009)'
_computing_publication_material 'Olex2 (Dolomanov et al., 2009)'
_computing_structure_refinement 'ShelXL (Sheldrick, 2008)'
_computing_structure_solution 'ShelXS (Sheldrick, 2008)'
_diffrn_ambient_temperature 100.0
_diffrn_detector_area_resol_mean 10.3347
_diffrn_measured_fraction_theta_full 0.998
_diffrn_measured_fraction_theta_max 0.998
_diffrn_measurement_details
;
  1 omega  -35.00   60.00   1.0000    1.5000
omega____ theta____ kappa____ phi______ frames
    -       40.9488  -37.0000  -90.0000 95

  2 omega   15.00   93.00   1.0000    1.5000
omega____ theta____ kappa____ phi______ frames
    -       40.9488 -125.0000   60.0000 78

  3 omega  135.00  161.00   1.0000    1.5000
omega____ theta____ kappa____ phi______ frames
    -       93.5000  125.0000  -30.0000 26

  4 omega  140.00  165.00   1.0000    1.5000
omega____ theta____ kappa____ phi______ frames
    -       93.5000   15.0000 -120.0000 25

  5 omega   70.00  115.00   1.0000    1.5000
omega____ theta____ kappa____ phi______ frames
    -       93.5000  -77.0000   30.0000 45

  6 omega   61.00  105.00   1.0000    1.5000
omega____ theta____ kappa____ phi______ frames
    -       93.5000   70.0000  160.0000 44

  7 omega   14.00   57.00   1.0000    1.5000
omega____ theta____ kappa____ phi______ frames
    -       93.5000 -107.0000  -42.0000 43

  8 omega   55.00  123.00   1.0000    1.5000
omega____ theta____ kappa____ phi______ frames
    -       93.5000  -61.0000  -66.0000 68

  9 omega  109.00  164.00   1.0000    1.5000
omega____ theta____ kappa____ phi______ frames
    -       93.5000   45.0000  -90.0000 55

 10 omega   97.00  128.00   1.0000    1.5000
omega____ theta____ kappa____ phi______ frames
    -       93.5000  -90.0000   -4.0000 31

 11 omega   62.00  108.00   1.0000    1.5000
omega____ theta____ kappa____ phi______ frames
    -       93.5000   77.0000 -150.0000 46

 12 omega  124.00  165.00   1.0000    1.5000
omega____ theta____ kappa____ phi______ frames
    -       93.5000   77.0000 -150.0000 41

 13 omega   74.00  106.00   1.0000    1.5000
omega____ theta____ kappa____ phi______ frames
    -       93.5000  125.0000   60.0000 32

 14 omega  142.00  168.00   1.0000    1.5000
omega____ theta____ kappa____ phi______ frames
    -       93.5000  125.0000   60.0000 26

 15 omega  102.00  128.00   1.0000    1.5000
omega____ theta____ kappa____ phi______ frames
    -       93.5000   45.0000    0.0000 26

 16 omega   40.00  114.00   1.0000    1.5000
omega____ theta____ kappa____ phi______ frames
    -       93.5000   15.0000 -120.0000 74

 17 omega   76.00  105.00   1.0000    1.5000
omega____ theta____ kappa____ phi______ frames
    -       93.5000  125.0000  -30.0000 29

 18 omega    7.00  120.00   1.0000    1.5000
omega____ theta____ kappa____ phi______ frames
    -       40.9488   77.0000   30.0000 113

 19 omega    9.00  117.00   1.0000    1.5000
omega____ theta____ kappa____ phi______ frames
    -       40.9488   70.0000  160.0000 108

 20 omega    7.00  120.00   1.0000    1.5000
omega____ theta____ kappa____ phi______ frames
    -       40.9488   77.0000  -90.0000 113

 21 omega -168.00  -57.00   1.0000    1.5000
omega____ theta____ kappa____ phi______ frames
    -      -90.0000  -75.0000  100.0000 111

 22 omega   66.00  103.00   1.0000    1.5000
omega____ theta____ kappa____ phi______ frames
    -       93.5000   45.0000  -30.0000 37

 23 omega   19.00   77.00   1.0000    1.5000
omega____ theta____ kappa____ phi______ frames
    -       93.5000  -45.0000  120.0000 58
;
_diffrn_measurement_device_type 'Xcalibur, Atlas, Gemini ultra'
_diffrn_measurement_method '\w scans'
_diffrn_orient_matrix_UB_11 0.0519264333
_diffrn_orient_matrix_UB_12 -0.0184057693
_diffrn_orient_matrix_UB_13 -0.0676322319
_diffrn_orient_matrix_UB_21 -0.1855792869
_diffrn_orient_matrix_UB_22 -0.2184411167
_diffrn_orient_matrix_UB_23 -0.0073642184
_diffrn_orient_matrix_UB_31 -0.2336258024
_diffrn_orient_matrix_UB_32 0.1691416105
_diffrn_orient_matrix_UB_33 -0.0167900501
_diffrn_radiation_monochromator mirror
_diffrn_radiation_type CuK\a
_diffrn_radiation_wavelength 1.54184
_diffrn_reflns_av_R_equivalents 0.0203
_diffrn_reflns_av_unetI/netI 0.0172
_diffrn_reflns_limit_h_max 6
_diffrn_reflns_limit_h_min -6
_diffrn_reflns_limit_k_max 6
_diffrn_reflns_limit_k_min -6
_diffrn_reflns_limit_l_max 26
_diffrn_reflns_limit_l_min -25
_diffrn_reflns_number 4732
_diffrn_reflns_theta_full 67.03
_diffrn_reflns_theta_max 67.03
_diffrn_reflns_theta_min 4.02
_diffrn_source 'Enhance Ultra (Cu) X-ray Source'
_exptl_absorpt_coefficient_mu 1.085
_exptl_absorpt_correction_T_max 1.00000
_exptl_absorpt_correction_T_min 0.59559
_exptl_absorpt_correction_type multi-scan
_exptl_absorpt_process_details
;
CrysAlisPro, Oxford Diffraction Ltd.,
Version 1.171.33.52 (release 06-11-2009 CrysAlis171 .NET)
(compiled Nov  6 2009,16:24:50)
Empirical absorption correction using spherical harmonics,
 implemented in SCALE3 ABSPACK scaling algorithm.
;
_exptl_crystal_colour 'clear colourless'
_exptl_crystal_density_diffrn 1.491
_exptl_crystal_density_method 'not measured'
_exptl_crystal_description plate
_exptl_crystal_F_000 288
_exptl_crystal_size_max 0.6
_exptl_crystal_size_mid 0.4
_exptl_crystal_size_min 0.2
_refine_diff_density_max 0.501
_refine_diff_density_min -0.183
_refine_diff_density_rms 0.046
_refine_ls_extinction_coef 0.0161(17)
_refine_ls_extinction_expression Fc^*^=kFc[1+0.001xFc^2^\l^3^/sin(2\q)]^-1/4^
_refine_ls_extinction_method SHELXL
_refine_ls_goodness_of_fit_ref 1.088
_refine_ls_hydrogen_treatment mixed
_refine_ls_matrix_type full
_refine_ls_number_parameters 100
_refine_ls_number_reflns 1104
_refine_ls_number_restraints 0
_refine_ls_restrained_S_all 1.088
_refine_ls_R_factor_all 0.0354
_refine_ls_R_factor_gt 0.0343
_refine_ls_shift/su_max 0.000
_refine_ls_shift/su_mean 0.000
_refine_ls_structure_factor_coef Fsqd
_refine_ls_weighting_details 'calc w=1/[\s^2^(Fo^2^)+(0.0474P)^2^+0.3828P] where P=(Fo^2^+2Fc^2^)/3'
_refine_ls_weighting_scheme calc
_refine_ls_wR_factor_gt 0.0920
_refine_ls_wR_factor_ref 0.0930
_reflns_number_gt 1068
_reflns_number_total 1104
_reflns_threshold_expression >2sigma(I)
_cod_data_source_file cg501132d_si_001.cif
_cod_data_source_block 2Fpba
_cod_depositor_comments 'Adding full bibliography for 4512180--4512187.cif.'
_cod_database_code 4512180

loop_
_space_group_symop_id
_space_group_symop_operation_xyz
1 'x, y, z'
2 '-x, y+1/2, -z+1/2'
3 '-x, -y, -z'
4 'x, -y-1/2, z-1/2'

loop_
_atom_site_label
_atom_site_type_symbol
_atom_site_fract_x
_atom_site_fract_y
_atom_site_fract_z
_atom_site_U_iso_or_equiv
_atom_site_adp_type
_atom_site_occupancy
_atom_site_symmetry_multiplicity
_atom_site_calc_flag
_atom_site_refinement_flags_posn
F1 F 0.45961(16) 0.31638(15) 0.15765(4) 0.0222(3) Uani 1 1 d .
O1 O 0.2396(2) 0.15632(19) 0.04141(5) 0.0200(3) Uani 1 1 d .
O2 O -0.21207(19) 0.2349(2) 0.03637(5) 0.0205(3) Uani 1 1 d .
C6 C -0.1201(3) 0.6696(3) 0.11387(7) 0.0181(3) Uani 1 1 d .
H6 H -0.2627 0.6732 0.0848 0.022 Uiso 1 1 calc R
C3 C 0.3019(3) 0.6640(3) 0.20186(7) 0.0189(4) Uani 1 1 d .
H3 H 0.4437 0.6597 0.2312 0.023 Uiso 1 1 calc R
C4 C 0.1129(3) 0.8435(3) 0.20223(7) 0.0202(4) Uani 1 1 d .
H4 H 0.1273 0.9620 0.2321 0.024 Uiso 1 1 calc R
C1 C 0.0666(3) 0.4846(2) 0.11166(6) 0.0160(3) Uani 1 1 d .
C5 C -0.0977(3) 0.8465(3) 0.15808(7) 0.0204(4) Uani 1 1 d .
H5 H -0.2237 0.9674 0.1583 0.025 Uiso 1 1 calc R
C2 C 0.2727(3) 0.4925(2) 0.15675(6) 0.0164(3) Uani 1 1 d .
B1 B 0.0342(3) 0.2832(3) 0.06158(7) 0.0172(4) Uani 1 1 d .
H2 H -0.215(4) 0.130(4) 0.0110(10) 0.035(6) Uiso 1 1 d .
H1 H 0.377(4) 0.196(4) 0.0520(10) 0.031(6) Uiso 1 1 d .

loop_
_atom_site_aniso_label
_atom_site_aniso_U_11
_atom_site_aniso_U_22
_atom_site_aniso_U_33
_atom_site_aniso_U_23
_atom_site_aniso_U_13
_atom_site_aniso_U_12
F1 0.0214(5) 0.0213(5) 0.0233(5) -0.0017(3) -0.0020(3) 0.0059(3)
O1 0.0142(6) 0.0233(6) 0.0223(6) -0.0080(4) -0.0004(4) -0.0002(4)
O2 0.0180(6) 0.0225(6) 0.0208(6) -0.0075(5) -0.0004(4) 0.0017(4)
C6 0.0157(7) 0.0192(7) 0.0191(7) 0.0033(6) 0.0002(5) 0.0002(5)
C3 0.0186(7) 0.0206(8) 0.0174(7) -0.0006(6) 0.0017(5) -0.0033(6)
C4 0.0227(8) 0.0164(7) 0.0224(8) -0.0051(6) 0.0070(6) -0.0044(6)
C1 0.0173(7) 0.0151(7) 0.0160(7) 0.0014(5) 0.0032(5) -0.0009(5)
C5 0.0212(7) 0.0145(7) 0.0265(8) 0.0007(6) 0.0074(6) 0.0024(6)
C2 0.0158(7) 0.0142(7) 0.0196(7) 0.0017(6) 0.0043(5) 0.0016(5)
B1 0.0190(8) 0.0164(8) 0.0162(8) 0.0021(6) 0.0012(6) -0.0001(6)

loop_
_atom_type_symbol
_atom_type_description
_atom_type_scat_dispersion_real
_atom_type_scat_dispersion_imag
_atom_type_scat_source
C C 0.0181 0.0091 'International Tables Vol C Tables 4.2.6.8 and 6.1.1.4'
H H 0.0000 0.0000 'International Tables Vol C Tables 4.2.6.8 and 6.1.1.4'
B B 0.0090 0.0039 'International Tables Vol C Tables 4.2.6.8 and 6.1.1.4'
F F 0.0727 0.0534 'International Tables Vol C Tables 4.2.6.8 and 6.1.1.4'
O O 0.0492 0.0322 'International Tables Vol C Tables 4.2.6.8 and 6.1.1.4'

loop_
_geom_angle_atom_site_label_1
_geom_angle_atom_site_label_2
_geom_angle_atom_site_label_3
_geom_angle
_geom_angle_publ_flag
B1 O1 H1 117.8(16) ?
B1 O2 H2 112.9(15) ?
C1 C6 H6 119.1 ?
C5 C6 H6 119.1 ?
C5 C6 C1 121.87(13) ?
C4 C3 H3 121.0 ?
C2 C3 H3 121.0 ?
C2 C3 C4 117.91(13) ?
C3 C4 H4 119.9 ?
C3 C4 C5 120.15(13) ?
C5 C4 H4 119.9 ?
C6 C1 B1 120.88(13) y
C2 C1 C6 115.34(13) y
C2 C1 B1 123.77(13) y
C6 C5 C4 119.98(14) ?
C6 C5 H5 120.0 ?
C4 C5 H5 120.0 ?
F1 C2 C3 116.87(12) ?
F1 C2 C1 118.36(12) ?
C3 C2 C1 124.75(13) ?
O1 B1 C1 123.86(13) y
O2 B1 O1 118.20(13) y
O2 B1 C1 117.94(13) y

loop_
_geom_bond_atom_site_label_1
_geom_bond_atom_site_label_2
_geom_bond_distance
_geom_bond_publ_flag
F1 C2 1.3650(16) y
O1 B1 1.367(2) y
O1 H1 0.75(2) ?
O2 B1 1.3584(19) y
O2 H2 0.81(2) ?
C6 H6 0.9300 ?
C6 C1 1.405(2) y
C6 C5 1.383(2) y
C3 H3 0.9300 ?
C3 C4 1.387(2) y
C3 C2 1.377(2) y
C4 H4 0.9300 ?
C4 C5 1.390(2) y
C1 C2 1.387(2) y
C1 B1 1.572(2) y
C5 H5 0.9300 ?

loop_
_geom_torsion_atom_site_label_1
_geom_torsion_atom_site_label_2
_geom_torsion_atom_site_label_3
_geom_torsion_atom_site_label_4
_geom_torsion
_geom_torsion_publ_flag
C6 C1 C2 F1 179.28(12) ?
C6 C1 C2 C3 0.4(2) ?
C6 C1 B1 O1 154.34(14) y
C6 C1 B1 O2 -24.7(2) y
C3 C4 C5 C6 0.4(2) ?
C4 C3 C2 F1 -179.38(12) ?
C4 C3 C2 C1 -0.5(2) ?
C1 C6 C5 C4 -0.4(2) ?
C5 C6 C1 C2 0.1(2) ?
C5 C6 C1 B1 178.98(13) ?
C2 C3 C4 C5 0.1(2) ?
C2 C1 B1 O1 -26.9(2) ?
C2 C1 B1 O2 154.05(14) ?
B1 C1 C2 F1 0.4(2) ?
B1 C1 C2 C3 -178.47(13) ?
